data_7720927
loop_
_publ_author_name
'Gu, Ziyi'
'Li, Jun'
'Zhang, Xuan'
'Li, Yangjuan'
'Gong, Yu'

_publ_section_title
;
 Synthesis of hydroxo-bridged Dy(III) dimers supported by crown ethers
 through C-H activation and oxygen-atom transfer of Me<sub>3</sub>NO.
;
_journal_issue 21
_journal_name_full 'Dalton transactions (Cambridge, England : 2003)'
_journal_page_first 8201
_journal_page_last 8207
_journal_paper_doi 10.1039/d6dt00818f
_journal_volume 55
_journal_year 2026
_chemical_formula_moiety 'C20 H40 Dy2 I2 N2 O10, 2(I), 2(C2 H3 N)'
_chemical_formula_sum 'C24 H46 Dy2 I4 N4 O10'
_chemical_formula_weight 1383.25
_chemical_properties_physical Air-sensitive,Moisture-sensitive
_space_group_crystal_system monoclinic
_space_group_IT_number 14
_space_group_name_Hall '-P 2yn'
_space_group_name_H-M_alt 'P 1 21/n 1'
_atom_sites_solution_hydrogens mixed
_atom_sites_solution_primary dual
_audit_creation_date 2024-11-01
_audit_creation_method
;
Olex2 1.5
(compiled 2023.08.17 svn.r577a77a9 for OlexSys, GUI svn.r6817)
;
_audit_update_record
;
2026-01-05 deposited with the CCDC.	2026-04-27 downloaded from the CCDC.
;
_cell_angle_alpha 90
_cell_angle_beta 109.465(3)
_cell_angle_gamma 90
_cell_formula_units_Z 2
_cell_length_a 11.2075(3)
_cell_length_b 15.0288(3)
_cell_length_c 12.8568(3)
_cell_measurement_reflns_used 17585
_cell_measurement_temperature 180.00(10)
_cell_measurement_theta_max 34.5100
_cell_measurement_theta_min 2.0900
_cell_volume 2041.77(9)
_computing_cell_refinement 'CrysAlisPro 1.171.43.124a (Rigaku OD, 2024)'
_computing_data_collection 'CrysAlisPro system (CCD 43.124a 64-bit (release 23-05-2024))'
_computing_data_reduction 'CrysAlisPro 1.171.43.124a (Rigaku OD, 2024)'
_computing_molecular_graphics 'Olex2 1.5 (Dolomanov et al., 2009)'
_computing_publication_material 'Olex2 1.5 (Dolomanov et al., 2009)'
_computing_structure_refinement 'SHELXL 2018/3 (Sheldrick, 2015)'
_computing_structure_solution 'SHELXT 2018/2 (Sheldrick, 2018)'
_diffrn_ambient_environment N~2~
_diffrn_ambient_temperature 180.00(10)
_diffrn_detector 'Hybrid Pixel Array Detector'
_diffrn_detector_area_resol_mean 10.0000
_diffrn_detector_type HyPix
_diffrn_measured_fraction_theta_full 0.996
_diffrn_measured_fraction_theta_max 0.996
_diffrn_measurement_details
;
List of Runs (angles in degrees, time in seconds):

  # Type    Start    End  Width  t~exp~   \w     \q     \k     \f   Frames
#--------------------------------------------------------------------------
  1  \w    -35.00  44.00   0.50    0.40    --   14.35 -92.00 -57.00  158
  2  \w      1.00  86.00   0.50    0.40    --   14.35  38.00  60.00  170
  3  \w    -14.00  38.00   0.50    0.40    --   14.35  92.00  55.00  104
  4  \w    -45.00  39.00   0.50    0.40    --  -16.23  92.00  55.00  168
;
_diffrn_measurement_device 'four-circle diffractometer'
_diffrn_measurement_device_type 'XtaLAB Synergy R, DW system, HyPix'
_diffrn_measurement_method '\w scans'
_diffrn_orient_matrix_type 'CrysAlisPro convention (1999,Acta A55,543-557)'
_diffrn_orient_matrix_UB_11 0.0112578000
_diffrn_orient_matrix_UB_12 -0.0433100000
_diffrn_orient_matrix_UB_13 -0.0165869000
_diffrn_orient_matrix_UB_21 -0.0595730000
_diffrn_orient_matrix_UB_22 0.0008518000
_diffrn_orient_matrix_UB_23 -0.0427246000
_diffrn_orient_matrix_UB_31 0.0289312000
_diffrn_orient_matrix_UB_32 0.0187127000
_diffrn_orient_matrix_UB_33 -0.0363126000
_diffrn_radiation_monochromator mirror
_diffrn_radiation_probe x-ray
_diffrn_radiation_type 'Mo K\a'
_diffrn_radiation_wavelength 0.71073
_diffrn_reflns_av_R_equivalents 0.0327
_diffrn_reflns_av_unetI/netI 0.0269
_diffrn_reflns_Laue_measured_fraction_full 0.996
_diffrn_reflns_Laue_measured_fraction_max 0.996
_diffrn_reflns_limit_h_max 14
_diffrn_reflns_limit_h_min -12
_diffrn_reflns_limit_k_max 18
_diffrn_reflns_limit_k_min -15
_diffrn_reflns_limit_l_max 16
_diffrn_reflns_limit_l_min -16
_diffrn_reflns_number 15967
_diffrn_reflns_point_group_measured_fraction_full 0.996
_diffrn_reflns_point_group_measured_fraction_max 0.996
_diffrn_reflns_theta_full 25.242
_diffrn_reflns_theta_max 26.372
_diffrn_reflns_theta_min 2.093
_diffrn_source 'Rotating-anode X-ray tube'
_diffrn_source_type 'Rigaku (Mo) X-ray Source'
_exptl_absorpt_coefficient_mu 6.703
_exptl_absorpt_correction_T_max 1.00000
_exptl_absorpt_correction_T_min 0.12191
_exptl_absorpt_correction_type multi-scan
_exptl_absorpt_process_details
;
CrysAlisPro 1.171.43.124a (Rigaku Oxford Diffraction, 2024)
Empirical absorption correction using spherical harmonics,
implemented in SCALE3 ABSPACK scaling algorithm.
;
_exptl_crystal_colour 'clear light colourless'
_exptl_crystal_colour_lustre clear
_exptl_crystal_colour_modifier light
_exptl_crystal_colour_primary colourless
_exptl_crystal_density_diffrn 2.250
_exptl_crystal_description block
_exptl_crystal_F_000 1284
_exptl_crystal_size_max 0.21
_exptl_crystal_size_mid 0.2
_exptl_crystal_size_min 0.18
_refine_diff_density_max 0.681
_refine_diff_density_min -1.276
_refine_diff_density_rms 0.153
_refine_ls_extinction_method none
_refine_ls_goodness_of_fit_ref 1.072
_refine_ls_hydrogen_treatment mixed
_refine_ls_matrix_type full
_refine_ls_number_parameters 205
_refine_ls_number_reflns 4154
_refine_ls_number_restraints 1
_refine_ls_restrained_S_all 1.072
_refine_ls_R_factor_all 0.0260
_refine_ls_R_factor_gt 0.0235
_refine_ls_shift/su_max 0.002
_refine_ls_shift/su_mean 0.000
_refine_ls_structure_factor_coef Fsqd
_refine_ls_weighting_details 'w=1/[\s^2^(Fo^2^)+(0.0316P)^2^+1.8886P] where P=(Fo^2^+2Fc^2^)/3'
_refine_ls_weighting_scheme calc
_refine_ls_wR_factor_gt 0.0575
_refine_ls_wR_factor_ref 0.0587
_reflns_Friedel_coverage 0.000
_reflns_number_gt 3851
_reflns_number_total 4154
_reflns_threshold_expression 'I > 2\s(I)'
_cod_data_source_file d6dt00818f2.cif
_cod_data_source_block gzy-68-3_auto
_cod_depositor_comments 'Adding full bibliography for 7720923--7720928.cif.'
_cod_database_code 7720927
_shelx_shelxl_version_number 2018/3
_chemical_oxdiff_formula Dy1C1N1O1I1
_shelx_space_group_comment
;
The symmetry employed for this shelxl refinement is uniquely defined
by the following loop, which should always be used as a source of
symmetry information in preference to the above space-group names.
They are only intended as comments.
;
_shelx_estimated_absorpt_t_max 0.378
_shelx_estimated_absorpt_t_min 0.333
_olex2_refinement_description
;
1. Fixed Uiso
 At 1.2 times of:
  All C(H,H) groups
 At 1.5 times of:
  All C(H,H,H) groups
2. Restrained distances
 O1-H1
 0.867 with sigma of 0.02
3.a Secondary CH2 refined with riding coordinates:
 C4(H4A,H4B), C3(H3A,H3B), C1(H1A,H1B), C7(H7A,H7B), C5(H5A,H5B), C8(H8A,H8B),
 C6(H6A,H6B), C2(H2A,H2B)
3.b Idealised Me refined as rotating group:
 C10(H10A,H10B,H10C), C12(H12A,H12B,H12C)
;
_olex2_submission_special_instructions 'No special instructions were received'
_oxdiff_exptl_absorpt_empirical_details
;
Empirical correction (ABSPACK) includes:
- Absorption correction using spherical harmonics
- Frame scaling
;
_oxdiff_exptl_absorpt_empirical_full_max 8.249
_oxdiff_exptl_absorpt_empirical_full_min 0.621

loop_
_space_group_symop_operation_xyz
'x, y, z'
'-x+1/2, y+1/2, -z+1/2'
'-x, -y, -z'
'x-1/2, -y-1/2, z-1/2'

loop_
_atom_site_label
_atom_site_type_symbol
_atom_site_fract_x
_atom_site_fract_y
_atom_site_fract_z
_atom_site_U_iso_or_equiv
_atom_site_adp_type
_atom_site_occupancy
_atom_site_site_symmetry_order
_atom_site_calc_flag
_atom_site_refinement_flags_posn
_atom_site_refinement_flags_adp
_atom_site_refinement_flags_occupancy
_atom_site_disorder_assembly
_atom_site_disorder_group
Dy1 Dy 0.62140(2) 0.08201(2) 0.50772(2) 0.01817(6) Uani 1 1 d . . . . .
I2 I 0.73048(3) 0.28953(2) 1.13415(2) 0.03014(8) Uani 1 1 d . . . . .
I1 I 0.83646(3) 0.00872(2) 0.71598(2) 0.03543(8) Uani 1 1 d . . . . .
O1 O 0.4278(2) 0.06204(15) 0.5133(2) 0.0211(5) Uani 1 1 d D . . . .
O3 O 0.5180(3) 0.22082(15) 0.4078(2) 0.0248(5) Uani 1 1 d . . . . .
O4 O 0.7713(3) 0.20664(15) 0.5134(2) 0.0250(5) Uani 1 1 d . . . . .
O5 O 0.7752(3) 0.04936(16) 0.4142(2) 0.0274(6) Uani 1 1 d . . . . .
O2 O 0.5286(3) 0.06784(16) 0.3073(2) 0.0284(6) Uani 1 1 d . . . . .
N1 N 0.6134(3) 0.1825(2) 0.6576(3) 0.0317(7) Uani 1 1 d . . . . .
C9 C 0.5969(4) 0.2124(2) 0.7327(3) 0.0303(8) Uani 1 1 d . . . . .
C4 C 0.5985(4) 0.2906(2) 0.3905(3) 0.0286(8) Uani 1 1 d . . . . .
H4A H 0.553626 0.348419 0.378564 0.034 Uiso 1 1 calc R U . . .
H4B H 0.623437 0.277197 0.325199 0.034 Uiso 1 1 calc R U . . .
C3 C 0.7119(4) 0.2938(2) 0.4918(3) 0.0283(8) Uani 1 1 d . . . . .
H3A H 0.772906 0.337980 0.482097 0.034 Uiso 1 1 calc R U . . .
H3B H 0.686705 0.312579 0.555319 0.034 Uiso 1 1 calc R U . . .
C1 C 0.8928(4) 0.0978(2) 0.4605(3) 0.0294(8) Uani 1 1 d . . . . .
H1A H 0.948864 0.086140 0.416582 0.035 Uiso 1 1 calc R U . . .
H1B H 0.936841 0.077907 0.537149 0.035 Uiso 1 1 calc R U . . .
C7 C 0.5996(5) 0.0110(2) 0.2585(3) 0.0337(9) Uani 1 1 d . . . . .
H7A H 0.562770 0.013542 0.177044 0.040 Uiso 1 1 calc R U . . .
H7B H 0.595823 -0.051330 0.282039 0.040 Uiso 1 1 calc R U . . .
C5 C 0.4146(4) 0.1991(2) 0.3084(3) 0.0314(8) Uani 1 1 d . . . . .
H5A H 0.379907 0.254259 0.267361 0.038 Uiso 1 1 calc R U . . .
H5B H 0.346150 0.169335 0.327890 0.038 Uiso 1 1 calc R U . . .
C8 C 0.7336(4) 0.0421(3) 0.2949(3) 0.0337(9) Uani 1 1 d . . . . .
H8A H 0.787025 -0.001077 0.272239 0.040 Uiso 1 1 calc R U . . .
H8B H 0.739515 0.100515 0.261443 0.040 Uiso 1 1 calc R U . . .
C6 C 0.4619(4) 0.1385(2) 0.2374(3) 0.0327(9) Uani 1 1 d . . . . .
H6A H 0.390035 0.114566 0.175770 0.039 Uiso 1 1 calc R U . . .
H6B H 0.518898 0.171194 0.206351 0.039 Uiso 1 1 calc R U . . .
C2 C 0.8643(4) 0.1956(2) 0.4592(3) 0.0281(8) Uani 1 1 d . . . . .
H2A H 0.942139 0.229283 0.498751 0.034 Uiso 1 1 calc R U . . .
H2B H 0.830705 0.217623 0.382360 0.034 Uiso 1 1 calc R U . . .
C11 C 0.7251(7) 0.5473(3) 0.4823(4) 0.0556(15) Uani 1 1 d . . . . .
C10 C 0.5755(5) 0.2499(4) 0.8288(4) 0.0551(13) Uani 1 1 d . . . . .
H10A H 0.489216 0.273538 0.807731 0.083 Uiso 1 1 calc R U . . .
H10B H 0.636263 0.297947 0.858997 0.083 Uiso 1 1 calc R U . . .
H10C H 0.586545 0.203434 0.884781 0.083 Uiso 1 1 calc R U . . .
C12 C 0.6147(6) 0.5988(4) 0.4781(5) 0.0585(14) Uani 1 1 d . . . . .
H12A H 0.540117 0.574218 0.421382 0.088 Uiso 1 1 calc R U . . .
H12B H 0.626801 0.660750 0.460215 0.088 Uiso 1 1 calc R U . . .
H12C H 0.602241 0.596203 0.550000 0.088 Uiso 1 1 calc R U . . .
N2 N 0.8127(7) 0.5057(3) 0.4866(5) 0.0846(19) Uani 1 1 d . . . . .
H1 H 0.377(4) 0.100(2) 0.526(4) 0.032(11) Uiso 1 1 d D . . . .

loop_
_atom_site_aniso_label
_atom_site_aniso_U_11
_atom_site_aniso_U_22
_atom_site_aniso_U_33
_atom_site_aniso_U_23
_atom_site_aniso_U_13
_atom_site_aniso_U_12
Dy1 0.01697(10) 0.02120(9) 0.01656(9) 0.00033(5) 0.00591(7) -0.00219(5)
I2 0.02890(16) 0.03491(14) 0.02493(13) 0.00160(9) 0.00671(11) -0.00422(9)
I1 0.03197(17) 0.04289(15) 0.02365(13) 0.00586(9) -0.00110(12) -0.00364(10)
O1 0.0187(14) 0.0215(11) 0.0251(12) -0.0009(9) 0.0100(11) 0.0009(9)
O3 0.0221(15) 0.0266(12) 0.0251(13) 0.0035(9) 0.0071(12) -0.0007(10)
O4 0.0220(15) 0.0266(12) 0.0278(13) 0.0031(9) 0.0103(12) -0.0019(9)
O5 0.0299(16) 0.0312(12) 0.0242(13) 0.0016(10) 0.0129(12) -0.0002(11)
O2 0.0337(17) 0.0320(13) 0.0173(12) 0.0025(9) 0.0057(12) 0.0053(11)
N1 0.031(2) 0.0385(17) 0.0298(17) -0.0094(13) 0.0151(16) -0.0057(14)
C9 0.023(2) 0.039(2) 0.029(2) -0.0076(15) 0.0096(18) -0.0052(15)
C4 0.028(2) 0.0247(17) 0.035(2) 0.0049(14) 0.0123(18) -0.0004(14)
C3 0.029(2) 0.0213(16) 0.035(2) -0.0006(13) 0.0118(18) -0.0032(14)
C1 0.020(2) 0.0382(19) 0.032(2) 0.0063(15) 0.0126(18) 0.0020(15)
C7 0.046(3) 0.0324(19) 0.0232(19) -0.0053(14) 0.0126(19) 0.0005(17)
C5 0.019(2) 0.0356(19) 0.032(2) 0.0099(15) -0.0009(17) 0.0020(15)
C8 0.049(3) 0.035(2) 0.0229(18) 0.0014(14) 0.0196(19) 0.0030(17)
C6 0.035(2) 0.0315(18) 0.0238(18) 0.0062(14) -0.0008(18) 0.0005(16)
C2 0.019(2) 0.0380(19) 0.0281(19) 0.0068(15) 0.0093(17) -0.0037(15)
C11 0.092(5) 0.036(2) 0.045(3) 0.003(2) 0.032(3) -0.010(3)
C10 0.044(3) 0.085(4) 0.041(3) -0.027(2) 0.021(2) -0.002(3)
C12 0.061(4) 0.059(3) 0.057(3) 0.006(2) 0.022(3) -0.009(3)
N2 0.125(6) 0.052(3) 0.093(4) 0.016(3) 0.058(4) 0.012(3)

loop_
_atom_type_symbol
_atom_type_description
_atom_type_scat_dispersion_real
_atom_type_scat_dispersion_imag
_atom_type_scat_source
C C 0.0033 0.0016 'International Tables Vol C Tables 4.2.6.8 and 6.1.1.4'
H H 0.0000 0.0000 'International Tables Vol C Tables 4.2.6.8 and 6.1.1.4'
Dy Dy -0.1892 4.4098 'International Tables Vol C Tables 4.2.6.8 and 6.1.1.4'
I I -0.4742 1.8119 'International Tables Vol C Tables 4.2.6.8 and 6.1.1.4'
N N 0.0061 0.0033 'International Tables Vol C Tables 4.2.6.8 and 6.1.1.4'
O O 0.0106 0.0060 'International Tables Vol C Tables 4.2.6.8 and 6.1.1.4'

loop_
_geom_angle_atom_site_label_1
_geom_angle_atom_site_label_2
_geom_angle_atom_site_label_3
_geom_angle
_geom_angle_site_symmetry_1
_geom_angle_site_symmetry_3
_geom_angle_publ_flag
O1 Dy1 I1 81.46(7) 3_656 . ?
O1 Dy1 I1 113.95(6) . . ?
O1 Dy1 O1 70.55(10) . 3_656 ?
O1 Dy1 O3 80.78(8) . . ?
O1 Dy1 O3 133.56(9) 3_656 . ?
O1 Dy1 O4 150.21(9) 3_656 . ?
O1 Dy1 O4 139.13(8) . . ?
O1 Dy1 O5 147.48(9) . . ?
O1 Dy1 O5 86.10(8) 3_656 . ?
O1 Dy1 O2 86.87(9) . . ?
O1 Dy1 O2 77.66(8) 3_656 . ?
O1 Dy1 N1 76.54(10) . . ?
O1 Dy1 N1 128.04(10) 3_656 . ?
O3 Dy1 I1 144.65(6) . . ?
O4 Dy1 I1 85.44(6) . . ?
O4 Dy1 O3 65.51(8) . . ?
O5 Dy1 I1 83.28(6) . . ?
O5 Dy1 O3 101.20(8) . . ?
O5 Dy1 O4 65.80(8) . . ?
O5 Dy1 N1 135.77(10) . . ?
O2 Dy1 I1 143.39(6) . . ?
O2 Dy1 O3 64.73(8) . . ?
O2 Dy1 O4 98.15(9) . . ?
O2 Dy1 O5 65.70(9) . . ?
O2 Dy1 N1 139.55(10) . . ?
N1 Dy1 I1 76.53(8) . . ?
N1 Dy1 O3 76.23(10) . . ?
N1 Dy1 O4 73.63(9) . . ?
Dy1 O1 Dy1 109.45(10) . 3_656 ?
Dy1 O1 H1 121(3) 3_656 . ?
Dy1 O1 H1 130(3) . . ?
C4 O3 Dy1 118.2(2) . . ?
C5 O3 Dy1 111.12(19) . . ?
C5 O3 C4 112.6(3) . . ?
C3 O4 Dy1 114.1(2) . . ?
C2 O4 Dy1 119.05(19) . . ?
C2 O4 C3 111.7(3) . . ?
C1 O5 Dy1 112.9(2) . . ?
C1 O5 C8 113.6(3) . . ?
C8 O5 Dy1 120.1(2) . . ?
C7 O2 Dy1 114.0(2) . . ?
C6 O2 Dy1 123.1(2) . . ?
C6 O2 C7 114.5(3) . . ?
C9 N1 Dy1 164.4(3) . . ?
N1 C9 C10 179.5(5) . . ?
O3 C4 H4A 110.4 . . ?
O3 C4 H4B 110.4 . . ?
O3 C4 C3 106.5(3) . . ?
H4A C4 H4B 108.6 . . ?
C3 C4 H4A 110.4 . . ?
C3 C4 H4B 110.4 . . ?
O4 C3 C4 110.0(3) . . ?
O4 C3 H3A 109.7 . . ?
O4 C3 H3B 109.7 . . ?
C4 C3 H3A 109.7 . . ?
C4 C3 H3B 109.7 . . ?
H3A C3 H3B 108.2 . . ?
O5 C1 H1A 109.9 . . ?
O5 C1 H1B 109.9 . . ?
O5 C1 C2 109.0(3) . . ?
H1A C1 H1B 108.3 . . ?
C2 C1 H1A 109.9 . . ?
C2 C1 H1B 109.9 . . ?
O2 C7 H7A 109.9 . . ?
O2 C7 H7B 109.9 . . ?
O2 C7 C8 108.7(3) . . ?
H7A C7 H7B 108.3 . . ?
C8 C7 H7A 109.9 . . ?
C8 C7 H7B 109.9 . . ?
O3 C5 H5A 109.8 . . ?
O3 C5 H5B 109.8 . . ?
O3 C5 C6 109.4(3) . . ?
H5A C5 H5B 108.2 . . ?
C6 C5 H5A 109.8 . . ?
C6 C5 H5B 109.8 . . ?
O5 C8 C7 106.9(3) . . ?
O5 C8 H8A 110.3 . . ?
O5 C8 H8B 110.3 . . ?
C7 C8 H8A 110.3 . . ?
C7 C8 H8B 110.3 . . ?
H8A C8 H8B 108.6 . . ?
O2 C6 C5 106.5(3) . . ?
O2 C6 H6A 110.4 . . ?
O2 C6 H6B 110.4 . . ?
C5 C6 H6A 110.4 . . ?
C5 C6 H6B 110.4 . . ?
H6A C6 H6B 108.6 . . ?
O4 C2 C1 107.0(3) . . ?
O4 C2 H2A 110.3 . . ?
O4 C2 H2B 110.3 . . ?
C1 C2 H2A 110.3 . . ?
C1 C2 H2B 110.3 . . ?
H2A C2 H2B 108.6 . . ?
N2 C11 C12 179.2(6) . . ?
C9 C10 H10A 109.5 . . ?
C9 C10 H10B 109.5 . . ?
C9 C10 H10C 109.5 . . ?
H10A C10 H10B 109.5 . . ?
H10A C10 H10C 109.5 . . ?
H10B C10 H10C 109.5 . . ?
C11 C12 H12A 109.5 . . ?
C11 C12 H12B 109.5 . . ?
C11 C12 H12C 109.5 . . ?
H12A C12 H12B 109.5 . . ?
H12A C12 H12C 109.5 . . ?
H12B C12 H12C 109.5 . . ?

loop_
_geom_bond_atom_site_label_1
_geom_bond_atom_site_label_2
_geom_bond_distance
_geom_bond_site_symmetry_2
_geom_bond_publ_flag
Dy1 I1 3.1450(3) . ?
Dy1 O1 2.216(3) . ?
Dy1 O1 2.228(2) 3_656 ?
Dy1 O3 2.521(2) . ?
Dy1 O4 2.501(2) . ?
Dy1 O5 2.457(2) . ?
Dy1 O2 2.446(2) . ?
Dy1 N1 2.474(3) . ?
O1 H1 0.856(19) . ?
O3 C4 1.448(4) . ?
O3 C5 1.447(5) . ?
O4 C3 1.454(4) . ?
O4 C2 1.444(4) . ?
O5 C1 1.449(5) . ?
O5 C8 1.452(4) . ?
O2 C7 1.445(5) . ?
O2 C6 1.430(4) . ?
N1 C9 1.135(5) . ?
C9 C10 1.448(5) . ?
C4 H4A 0.9900 . ?
C4 H4B 0.9900 . ?
C4 C3 1.486(6) . ?
C3 H3A 0.9900 . ?
C3 H3B 0.9900 . ?
C1 H1A 0.9900 . ?
C1 H1B 0.9900 . ?
C1 C2 1.502(5) . ?
C7 H7A 0.9900 . ?
C7 H7B 0.9900 . ?
C7 C8 1.491(6) . ?
C5 H5A 0.9900 . ?
C5 H5B 0.9900 . ?
C5 C6 1.505(6) . ?
C8 H8A 0.9900 . ?
C8 H8B 0.9900 . ?
C6 H6A 0.9900 . ?
C6 H6B 0.9900 . ?
C2 H2A 0.9900 . ?
C2 H2B 0.9900 . ?
C11 C12 1.445(9) . ?
C11 N2 1.150(8) . ?
C10 H10A 0.9800 . ?
C10 H10B 0.9800 . ?
C10 H10C 0.9800 . ?
C12 H12A 0.9800 . ?
C12 H12B 0.9800 . ?
C12 H12C 0.9800 . ?

loop_
_geom_torsion_atom_site_label_1
_geom_torsion_atom_site_label_2
_geom_torsion_atom_site_label_3
_geom_torsion_atom_site_label_4
_geom_torsion
_geom_torsion_site_symmetry_1
_geom_torsion_site_symmetry_2
_geom_torsion_site_symmetry_3
_geom_torsion_site_symmetry_4
_geom_torsion_publ_flag
Dy1 O3 C4 C3 -37.8(3) . . . . ?
Dy1 O3 C5 C6 -54.9(3) . . . . ?
Dy1 O4 C3 C4 -49.2(3) . . . . ?
Dy1 O4 C2 C1 -28.3(4) . . . . ?
Dy1 O5 C1 C2 -55.1(3) . . . . ?
Dy1 O5 C8 C7 -28.6(4) . . . . ?
Dy1 O2 C7 C8 -53.2(3) . . . . ?
Dy1 O2 C6 C5 -23.6(4) . . . . ?
O3 C4 C3 O4 55.5(4) . . . . ?
O3 C5 C6 O2 50.2(4) . . . . ?
O5 C1 C2 O4 53.0(4) . . . . ?
O2 C7 C8 O5 51.2(4) . . . . ?
C4 O3 C5 C6 80.4(4) . . . . ?
C3 O4 C2 C1 -164.8(3) . . . . ?
C1 O5 C8 C7 -166.6(3) . . . . ?
C7 O2 C6 C5 -169.8(3) . . . . ?
C5 O3 C4 C3 -169.6(3) . . . . ?
C8 O5 C1 C2 86.0(4) . . . . ?
C6 O2 C7 C8 96.2(4) . . . . ?
C2 O4 C3 C4 89.4(4) . . . . ?
